data_1553018
loop_
_publ_author_name
'Sun, Deqian'
'Xing, Changyu'
'Wang, Xiaoqing'
'Su, Zhongquan'
'Li, Chaozhong'

_publ_section_title
;
 Highly efficient and stereocontrolled oxidative coupling of
 tetrahydropyrroloindoles: synthesis of chimonanthines, (+)-WIN 64821 and
 (+)-WIN 64745
;
_journal_issue 8
_journal_name_full 'Org. Chem. Front.'
_journal_page_first 956
_journal_paper_doi 10.1039/C4QO00165F
_journal_volume 1
_journal_year 2014
_chemical_absolute_configuration ad
_chemical_formula_sum 'C22 H21 N2 O5'
_chemical_formula_weight 393.41
_space_group_IT_number 4
_space_group_name_Hall 'P 2yb'
_space_group_name_H-M_alt 'P 1 21 1'
_symmetry_cell_setting monoclinic
_symmetry_space_group_name_H-M 'P 1 21 1'
_atom_sites_solution_hydrogens geom
_atom_sites_solution_primary direct
_atom_sites_solution_secondary difmap
_audit_creation_method SHELXL-97
_cell_angle_alpha 90.00
_cell_angle_beta 90.467(2)
_cell_angle_gamma 90.00
_cell_formula_units_Z 4
_cell_length_a 10.1723(8)
_cell_length_b 19.9258(16)
_cell_length_c 10.4443(9)
_cell_measurement_reflns_used 9922
_cell_measurement_temperature 140(2)
_cell_measurement_theta_max 32.09
_cell_measurement_theta_min 2.20
_cell_volume 2116.9(3)
_computing_cell_refinement 'Bruker SAINT'
_computing_data_collection 'Bruker APEX2'
_computing_data_reduction 'Bruker SAINT'
_computing_molecular_graphics 'Bruker SHELXTL'
_computing_publication_material 'Bruker SHELXTL'
_computing_structure_refinement 'SHELXL-97 (Sheldrick, 2008)'
_computing_structure_solution 'SHELXS-97 (Sheldrick, 2008)'
_diffrn_ambient_temperature 140(2)
_diffrn_measured_fraction_theta_full 0.999
_diffrn_measured_fraction_theta_max 0.999
_diffrn_measurement_device_type 'Bruker APEX-II CCD'
_diffrn_measurement_method '\f and \w scans'
_diffrn_radiation_monochromator graphite
_diffrn_radiation_source 'fine-focus sealed tube'
_diffrn_radiation_type MoK\a
_diffrn_radiation_wavelength 0.71073
_diffrn_reflns_av_R_equivalents 0.0175
_diffrn_reflns_av_sigmaI/netI 0.0267
_diffrn_reflns_limit_h_max 12
_diffrn_reflns_limit_h_min -12
_diffrn_reflns_limit_k_max 24
_diffrn_reflns_limit_k_min -20
_diffrn_reflns_limit_l_max 12
_diffrn_reflns_limit_l_min -12
_diffrn_reflns_number 14743
_diffrn_reflns_theta_full 26.00
_diffrn_reflns_theta_max 26.00
_diffrn_reflns_theta_min 1.95
_exptl_absorpt_coefficient_mu 0.088
_exptl_absorpt_correction_T_max 0.9723
_exptl_absorpt_correction_T_min 0.9655
_exptl_absorpt_correction_type multi-scan
_exptl_absorpt_process_details sadabs
_exptl_crystal_colour colourless
_exptl_crystal_density_diffrn 1.234
_exptl_crystal_density_method 'not measured'
_exptl_crystal_description block
_exptl_crystal_F_000 828
_exptl_crystal_size_max 0.40
_exptl_crystal_size_mid 0.35
_exptl_crystal_size_min 0.32
_platon_squeeze_details
;
;
_refine_diff_density_max 1.315
_refine_diff_density_min -0.633
_refine_diff_density_rms 0.085
_refine_ls_abs_structure_details 'Flack H D (1983), Acta Cryst. A39, 876-881'
_refine_ls_abs_structure_Flack -0.6(9)
_refine_ls_extinction_method none
_refine_ls_goodness_of_fit_ref 1.154
_refine_ls_hydrogen_treatment constr
_refine_ls_matrix_type full
_refine_ls_number_parameters 525
_refine_ls_number_reflns 7730
_refine_ls_number_restraints 7
_refine_ls_restrained_S_all 1.155
_refine_ls_R_factor_all 0.0664
_refine_ls_R_factor_gt 0.0645
_refine_ls_shift/su_max 0.002
_refine_ls_shift/su_mean 0.000
_refine_ls_structure_factor_coef Fsqd
_refine_ls_weighting_details 'calc w=1/[\s^2^(Fo^2^)+(0.1531P)^2^+0.0738P] where P=(Fo^2^+2Fc^2^)/3'
_refine_ls_weighting_scheme calc
_refine_ls_wR_factor_gt 0.1872
_refine_ls_wR_factor_ref 0.1910
_reflns_number_gt 7379
_reflns_number_total 7730
_reflns_threshold_expression >2sigma(I)
_cod_data_source_file c4qo00165f2.cif
_cod_data_source_block dm12521
_cod_depositor_comments
;
The following automatic conversions were performed:

data item '_symmetry_cell_setting' value 'Monoclinic' was changed to
'monoclinic' in accordance with the
/home/saulius/struct/COD-crude-data/automatic-downloads/DataCite-retrospective/RSC/depositions/lib/dictionaries/cif_core.dic
dictionary named 'cif_core.dic' version 2.4.2 last updated on
2011-04-26.

Automatic conversion script
Id: cif_fix_values 6909 2019-04-08 15:41:33Z antanas 
;
_cod_original_sg_symbol_H-M P2(1)
_cod_database_code 1553018

loop_
_symmetry_equiv_pos_as_xyz
'x, y, z'
'-x, y+1/2, -z'

loop_
_atom_site_label
_atom_site_type_symbol
_atom_site_fract_x
_atom_site_fract_y
_atom_site_fract_z
_atom_site_U_iso_or_equiv
_atom_site_adp_type
_atom_site_occupancy
_atom_site_symmetry_multiplicity
_atom_site_calc_flag
_atom_site_refinement_flags
N1 N 0.5455(2) 0.00134(10) 0.40479(19) 0.0206(4) Uani 1 1 d .
N2 N 0.5393(2) 0.03789(11) 0.62690(19) 0.0212(4) Uani 1 1 d .
N3 N 0.7142(2) 0.21715(13) 0.6632(2) 0.0297(5) Uani 1 1 d .
N4 N 0.8048(2) 0.10488(12) 0.6343(2) 0.0249(4) Uani 1 1 d .
O1 O 0.56776(19) -0.01323(11) 0.81989(17) 0.0297(4) Uani 1 1 d .
O2 O 0.65394(17) -0.05722(9) 0.63926(17) 0.0240(4) Uani 1 1 d .
O3 O 0.2904(2) 0.02334(11) 0.7338(2) 0.0347(5) Uani 1 1 d .
O4 O 0.29389(18) 0.13081(12) 0.79939(19) 0.0337(5) Uani 1 1 d .
O5 O 0.8992(2) 0.02788(13) 0.7666(2) 0.0415(6) Uani 1 1 d .
O6 O 0.7697(2) 0.11137(15) 0.84434(18) 0.0427(6) Uani 1 1 d .
O7 O 1.07132(18) 0.10414(10) 0.5544(2) 0.0301(4) Uani 1 1 d .
O8 O 1.02710(19) 0.00915(11) 0.4457(2) 0.0351(5) Uani 1 1 d .
C1 C 0.5154(2) 0.04067(12) 0.2934(2) 0.0210(5) Uani 1 1 d .
C2 C 0.4885(3) 0.01461(14) 0.1722(2) 0.0282(5) Uani 1 1 d .
H2 H 0.5009 -0.0316 0.1536 0.034 Uiso 1 1 calc R
C3 C 0.4424(3) 0.05928(16) 0.0795(2) 0.0316(6) Uani 1 1 d .
H3 H 0.4251 0.0433 -0.0047 0.038 Uiso 1 1 calc R
C4 C 0.4213(3) 0.12596(16) 0.1070(3) 0.0309(6) Uani 1 1 d .
H4 H 0.3869 0.1547 0.0424 0.037 Uiso 1 1 calc R
C5 C 0.4498(3) 0.15220(14) 0.2290(2) 0.0251(5) Uani 1 1 d .
H5 H 0.4354 0.1983 0.2476 0.030 Uiso 1 1 calc R
C6 C 0.4990(2) 0.10933(12) 0.3208(2) 0.0195(5) Uani 1 1 d .
C7 C 0.5414(2) 0.11877(12) 0.4590(2) 0.0176(4) Uani 1 1 d .
C8 C 0.4440(2) 0.14236(12) 0.5611(2) 0.0194(4) Uani 1 1 d .
H8A H 0.3523 0.1370 0.5305 0.023 Uiso 1 1 calc R
H8B H 0.4591 0.1901 0.5829 0.023 Uiso 1 1 calc R
C9 C 0.4715(2) 0.09646(12) 0.6794(2) 0.0202(5) Uani 1 1 d .
H9 H 0.5294 0.1202 0.7428 0.024 Uiso 1 1 calc R
C10 C 0.5516(2) 0.04491(12) 0.4953(2) 0.0182(5) Uani 1 1 d .
C11 C 0.3414(2) 0.07720(15) 0.7410(2) 0.0247(5) Uani 1 1 d .
C12 C 0.1640(3) 0.1236(2) 0.8542(3) 0.0486(9) Uani 1 1 d .
H12A H 0.0987 0.1189 0.7852 0.073 Uiso 1 1 calc R
H12B H 0.1435 0.1634 0.9055 0.073 Uiso 1 1 calc R
H12C H 0.1620 0.0836 0.9088 0.073 Uiso 1 1 calc R
C13 C 0.5860(2) -0.01266(12) 0.7057(2) 0.0213(5) Uani 1 1 d .
C14 C 0.7151(3) -0.11068(14) 0.7165(3) 0.0306(6) Uani 1 1 d .
H14A H 0.6468 -0.1404 0.7528 0.037 Uiso 1 1 calc R
H14B H 0.7670 -0.0911 0.7879 0.037 Uiso 1 1 calc R
C15 C 0.8019(3) -0.14921(14) 0.6296(3) 0.0300(6) Uani 1 1 d .
C16 C 0.9370(3) -0.13599(16) 0.6254(3) 0.0377(7) Uani 1 1 d .
H16 H 0.9733 -0.1012 0.6768 0.045 Uiso 1 1 calc R
C17 C 1.0180(3) -0.17330(18) 0.5467(4) 0.0454(8) Uani 1 1 d .
H17 H 1.1097 -0.1642 0.5458 0.054 Uiso 1 1 calc R
C18 C 0.9681(3) -0.22333(17) 0.4699(4) 0.0448(8) Uani 1 1 d .
H18 H 1.0250 -0.2487 0.4169 0.054 Uiso 1 1 calc R
C19 C 0.8325(3) -0.23680(18) 0.4700(4) 0.0458(8) Uani 1 1 d .
H19 H 0.7969 -0.2707 0.4160 0.055 Uiso 1 1 calc R
C20 C 0.7506(3) -0.19992(15) 0.5503(3) 0.0339(6) Uani 1 1 d .
H20 H 0.6591 -0.2092 0.5513 0.041 Uiso 1 1 calc R
C21 C 0.6663(2) 0.26070(15) 0.5650(3) 0.0290(6) Uani 1 1 d .
C22 C 0.6401(3) 0.32846(16) 0.5805(4) 0.0409(8) Uani 1 1 d .
H22 H 0.6389 0.3486 0.6629 0.049 Uiso 1 1 calc R
C23 C 0.6157(3) 0.36569(15) 0.4699(4) 0.0477(9) Uani 1 1 d .
H23 H 0.5954 0.4121 0.4775 0.057 Uiso 1 1 calc R
C24 C 0.6200(3) 0.33694(16) 0.3488(4) 0.0434(8) Uani 1 1 d .
H24 H 0.6085 0.3644 0.2751 0.052 Uiso 1 1 calc R
C25 C 0.6410(2) 0.26807(14) 0.3343(3) 0.0298(6) Uani 1 1 d .
H25 H 0.6409 0.2480 0.2518 0.036 Uiso 1 1 calc R
C26 C 0.6621(2) 0.23007(12) 0.4429(3) 0.0222(5) Uani 1 1 d .
C27 C 0.6813(2) 0.15588(12) 0.4665(2) 0.0174(4) Uani 1 1 d .
C28 C 0.7943(2) 0.11590(12) 0.4061(2) 0.0194(5) Uani 1 1 d .
H28A H 0.8646 0.1463 0.3762 0.023 Uiso 1 1 calc R
H28B H 0.7621 0.0888 0.3328 0.023 Uiso 1 1 calc R
C29 C 0.8452(2) 0.06992(12) 0.5161(2) 0.0205(5) Uani 1 1 d .
H29 H 0.8037 0.0245 0.5106 0.025 Uiso 1 1 calc R
C30 C 0.7298(2) 0.16118(13) 0.6046(2) 0.0225(5) Uani 1 1 d .
C31 C 0.9949(2) 0.06439(13) 0.5108(2) 0.0238(5) Uani 1 1 d .
C32 C 1.1675(3) -0.0034(2) 0.4336(4) 0.0483(9) Uani 1 1 d .
H32A H 1.2083 0.0337 0.3867 0.072 Uiso 1 1 calc R
H32B H 1.1812 -0.0454 0.3869 0.072 Uiso 1 1 calc R
H32C H 1.2075 -0.0068 0.5190 0.072 Uiso 1 1 calc R
C33 C 0.8318(3) 0.07631(17) 0.7531(3) 0.0320(6) Uani 1 1 d .
C34 C 0.7843(4) 0.0849(2) 0.9740(3) 0.0559(11) Uani 1 1 d .
H34A H 0.8111 0.0372 0.9699 0.067 Uiso 1 1 calc R
H34B H 0.6986 0.0872 1.0182 0.067 Uiso 1 1 calc R
C35 C 0.8840(3) 0.12348(17) 1.0486(2) 0.0330(6) Uani 1 1 d .
C36 C 0.8790(5) 0.1915(3) 1.0518(7) 0.0786(16) Uani 1 1 d .
H36 H 0.8112 0.2140 1.0057 0.094 Uiso 1 1 calc R
C37 C 0.9685(7) 0.2285(4) 1.1193(9) 0.111(3) Uani 1 1 d .
H37 H 0.9628 0.2761 1.1170 0.133 Uiso 1 1 calc R
C38 C 1.0609(6) 0.2006(4) 1.1864(5) 0.0786(16) Uani 1 1 d .
H38 H 1.1211 0.2280 1.2327 0.094 Uiso 1 1 calc R
C39 C 1.0732(3) 0.1342(4) 1.1917(3) 0.0687(16) Uani 1 1 d .
H39 H 1.1402 0.1141 1.2427 0.082 Uiso 1 1 calc R
C40 C 0.9812(3) 0.0925(2) 1.1173(3) 0.0476(9) Uani 1 1 d .
H40 H 0.9892 0.0450 1.1171 0.057 Uiso 1 1 calc R
C2S C 0.4750(7) 0.8101(6) 0.0345(8) 0.119(4) Uani 1 1 d .
O2S O 0.3771(8) 0.8530(3) 0.0726(6) 0.1228(19) Uani 1 1 d .
C1S C 0.5542(12) 0.7869(6) 0.1290(12) 0.139(3) Uani 1 1 d U
H1SA H 0.6211 0.7573 0.0924 0.208 Uiso 1 1 calc R
H1SB H 0.5019 0.7618 0.1911 0.208 Uiso 1 1 calc R
H1SC H 0.5973 0.8248 0.1719 0.208 Uiso 1 1 calc R
C3S C 0.2965(11) 0.8855(6) -0.0197(10) 0.133(3) Uani 1 1 d .
H3SA H 0.2763 0.8524 -0.0877 0.159 Uiso 1 1 calc R
H3SB H 0.3499 0.9213 -0.0595 0.159 Uiso 1 1 calc R
O1S O 0.4932(13) 0.7982(9) -0.0722(12) 0.240(7) Uani 1 1 d .
C4S C 0.1648(15) 0.9175(7) 0.021(3) 0.260(12) Uani 1 1 d .
H4SA H 0.1228 0.9388 -0.0535 0.390 Uiso 1 1 calc R
H4SB H 0.1814 0.9514 0.0871 0.390 Uiso 1 1 calc R
H4SC H 0.1068 0.8827 0.0550 0.390 Uiso 1 1 calc R

loop_
_atom_site_aniso_label
_atom_site_aniso_U_11
_atom_site_aniso_U_22
_atom_site_aniso_U_33
_atom_site_aniso_U_23
_atom_site_aniso_U_13
_atom_site_aniso_U_12
N1 0.0243(9) 0.0177(10) 0.0199(9) -0.0014(7) 0.0024(7) -0.0020(7)
N2 0.0223(9) 0.0234(11) 0.0178(9) 0.0005(8) 0.0021(7) 0.0014(8)
N3 0.0242(10) 0.0336(13) 0.0314(11) -0.0119(9) 0.0057(8) -0.0071(9)
N4 0.0232(10) 0.0335(12) 0.0178(10) -0.0006(8) -0.0013(7) -0.0002(9)
O1 0.0312(9) 0.0412(11) 0.0168(8) 0.0040(7) 0.0019(7) -0.0007(8)
O2 0.0266(9) 0.0234(9) 0.0219(8) 0.0054(7) -0.0004(7) 0.0001(7)
O3 0.0300(10) 0.0371(12) 0.0368(11) 0.0026(8) 0.0012(8) -0.0103(8)
O4 0.0190(8) 0.0548(13) 0.0274(9) -0.0123(8) 0.0100(7) -0.0043(8)
O5 0.0355(11) 0.0518(14) 0.0369(11) 0.0191(10) -0.0136(9) -0.0128(10)
O6 0.0332(10) 0.0785(17) 0.0164(9) -0.0003(9) 0.0001(7) -0.0150(11)
O7 0.0217(8) 0.0301(10) 0.0383(10) 0.0000(8) -0.0040(7) -0.0014(7)
O8 0.0264(10) 0.0329(11) 0.0458(12) -0.0079(9) -0.0045(8) 0.0061(8)
C1 0.0193(10) 0.0241(13) 0.0195(11) 0.0012(9) 0.0013(8) -0.0014(9)
C2 0.0327(13) 0.0296(14) 0.0223(12) -0.0062(10) -0.0008(10) -0.0026(10)
C3 0.0315(13) 0.0440(16) 0.0191(12) -0.0059(10) -0.0028(10) -0.0030(12)
C4 0.0319(13) 0.0403(15) 0.0206(12) 0.0043(11) -0.0030(10) -0.0001(11)
C5 0.0249(11) 0.0278(13) 0.0227(11) 0.0019(9) -0.0021(9) 0.0015(10)
C6 0.0156(9) 0.0242(12) 0.0188(10) -0.0025(9) 0.0010(8) -0.0032(9)
C7 0.0168(10) 0.0184(11) 0.0176(10) -0.0011(8) 0.0017(8) -0.0013(8)
C8 0.0159(10) 0.0228(12) 0.0196(10) -0.0010(9) 0.0040(8) 0.0008(8)
C9 0.0211(11) 0.0237(12) 0.0158(10) -0.0034(8) 0.0025(8) -0.0014(9)
C10 0.0153(10) 0.0199(12) 0.0195(11) 0.0017(8) 0.0010(8) -0.0022(8)
C11 0.0188(11) 0.0393(15) 0.0160(10) 0.0020(9) -0.0016(8) -0.0024(10)
C12 0.0231(13) 0.091(3) 0.0321(15) -0.0158(16) 0.0119(11) -0.0059(15)
C13 0.0183(10) 0.0220(12) 0.0235(12) 0.0060(9) -0.0009(8) -0.0054(9)
C14 0.0297(13) 0.0299(14) 0.0322(14) 0.0108(11) -0.0039(10) 0.0032(11)
C15 0.0255(13) 0.0238(13) 0.0407(15) 0.0119(11) -0.0035(11) -0.0007(10)
C16 0.0243(13) 0.0349(16) 0.0537(18) 0.0086(13) -0.0048(12) -0.0031(11)
C17 0.0226(13) 0.0381(17) 0.076(2) 0.0083(16) 0.0044(14) 0.0025(12)
C18 0.0262(15) 0.0316(16) 0.077(2) 0.0060(15) 0.0124(14) 0.0067(12)
C19 0.0299(15) 0.0323(16) 0.075(2) -0.0083(15) 0.0113(15) 0.0004(12)
C20 0.0211(12) 0.0250(13) 0.0556(18) 0.0011(12) 0.0018(11) -0.0005(10)
C21 0.0167(11) 0.0300(14) 0.0403(14) -0.0122(11) 0.0073(10) -0.0065(10)
C22 0.0268(13) 0.0262(15) 0.070(2) -0.0215(14) 0.0096(13) -0.0038(11)
C23 0.0209(13) 0.0201(14) 0.102(3) -0.0122(16) -0.0044(15) 0.0006(11)
C24 0.0191(12) 0.0226(15) 0.089(3) 0.0094(15) -0.0058(13) 0.0010(10)
C25 0.0149(11) 0.0251(14) 0.0493(16) 0.0066(11) 0.0008(10) -0.0003(9)
C26 0.0147(10) 0.0159(12) 0.0362(13) -0.0043(9) 0.0054(9) -0.0015(8)
C27 0.0148(9) 0.0178(11) 0.0196(10) -0.0013(8) 0.0022(8) -0.0003(8)
C28 0.0156(10) 0.0243(12) 0.0184(10) 0.0006(8) 0.0018(8) 0.0032(9)
C29 0.0198(11) 0.0211(12) 0.0205(11) -0.0001(9) 0.0003(8) -0.0026(9)
C30 0.0186(10) 0.0282(13) 0.0208(11) -0.0046(9) 0.0025(8) -0.0048(9)
C31 0.0226(11) 0.0246(13) 0.0242(11) 0.0034(9) -0.0025(9) 0.0030(10)
C32 0.0308(15) 0.055(2) 0.059(2) -0.0224(17) -0.0093(14) 0.0210(14)
C33 0.0239(12) 0.0480(17) 0.0240(12) 0.0088(11) -0.0091(10) -0.0155(12)
C34 0.059(2) 0.092(3) 0.0166(13) 0.0079(15) -0.0024(13) -0.043(2)
C35 0.0318(13) 0.0485(18) 0.0187(11) -0.0050(11) 0.0027(10) -0.0045(12)
C36 0.054(2) 0.058(3) 0.123(5) -0.028(3) -0.015(3) 0.015(2)
C37 0.090(4) 0.083(4) 0.159(7) -0.080(5) -0.005(5) -0.012(3)
C38 0.072(3) 0.100(4) 0.064(3) -0.034(3) 0.002(2) -0.022(3)
C39 0.0237(14) 0.158(5) 0.0246(15) 0.020(2) -0.0002(12) 0.006(2)
C40 0.0373(16) 0.071(3) 0.0348(16) 0.0159(15) 0.0100(13) 0.0064(15)
C2S 0.075(4) 0.197(9) 0.086(4) -0.084(6) 0.008(3) -0.003(5)
O2S 0.161(5) 0.108(4) 0.100(4) -0.007(3) 0.002(4) -0.012(4)
C1S 0.148(5) 0.126(5) 0.142(5) -0.001(4) -0.008(4) 0.010(4)
C3S 0.135(8) 0.152(9) 0.110(6) -0.009(6) 0.002(5) 0.002(7)
O1S 0.205(9) 0.310(17) 0.206(11) -0.081(11) -0.033(8) 0.086(11)
C4S 0.151(11) 0.111(9) 0.52(4) -0.118(15) -0.033(16) 0.045(8)

loop_
_atom_type_symbol
_atom_type_description
_atom_type_scat_dispersion_real
_atom_type_scat_dispersion_imag
_atom_type_scat_source
C C 0.0033 0.0016 'International Tables Vol C Tables 4.2.6.8 and 6.1.1.4'
H H 0.0000 0.0000 'International Tables Vol C Tables 4.2.6.8 and 6.1.1.4'
N N 0.0061 0.0033 'International Tables Vol C Tables 4.2.6.8 and 6.1.1.4'
O O 0.0106 0.0060 'International Tables Vol C Tables 4.2.6.8 and 6.1.1.4'

loop_
_geom_angle_atom_site_label_1
_geom_angle_atom_site_label_2
_geom_angle_atom_site_label_3
_geom_angle
C10 N1 C1 103.7(2)
C13 N2 C10 129.0(2)
C13 N2 C9 121.2(2)
C10 N2 C9 109.70(18)
C30 N3 C21 103.2(2)
C30 N4 C33 129.3(2)
C30 N4 C29 110.45(19)
C33 N4 C29 119.9(2)
C13 O2 C14 114.7(2)
C11 O4 C12 116.0(3)
C33 O6 C34 115.2(3)
C31 O8 C32 115.5(2)
C2 C1 C6 121.6(2)
C2 C1 N1 124.9(2)
C6 C1 N1 113.0(2)
C1 C2 C3 117.1(3)
C1 C2 H2 121.4
C3 C2 H2 121.4
C4 C3 C2 121.6(2)
C4 C3 H3 119.2
C2 C3 H3 119.2
C3 C4 C5 121.1(3)
C3 C4 H4 119.4
C5 C4 H4 119.4
C6 C5 C4 118.2(3)
C6 C5 H5 120.9
C4 C5 H5 120.9
C5 C6 C1 120.3(2)
C5 C6 C7 133.3(2)
C1 C6 C7 106.3(2)
C6 C7 C10 97.80(18)
C6 C7 C8 121.35(19)
C10 C7 C8 99.55(18)
C6 C7 C27 110.43(18)
C10 C7 C27 111.98(18)
C8 C7 C27 113.67(18)
C7 C8 C9 104.97(18)
C7 C8 H8A 110.8
C9 C8 H8A 110.8
C7 C8 H8B 110.8
C9 C8 H8B 110.8
H8A C8 H8B 108.8
N2 C9 C11 111.7(2)
N2 C9 C8 104.61(17)
C11 C9 C8 109.31(19)
N2 C9 H9 110.3
C11 C9 H9 110.3
C8 C9 H9 110.3
N1 C10 N2 131.0(2)
N1 C10 C7 117.8(2)
N2 C10 C7 109.72(19)
O3 C11 O4 126.5(2)
O3 C11 C9 125.3(2)
O4 C11 C9 108.2(2)
O4 C12 H12A 109.5
O4 C12 H12B 109.5
H12A C12 H12B 109.5
O4 C12 H12C 109.5
H12A C12 H12C 109.5
H12B C12 H12C 109.5
O1 C13 O2 126.5(2)
O1 C13 N2 122.7(2)
O2 C13 N2 110.8(2)
O2 C14 C15 106.9(2)
O2 C14 H14A 110.3
C15 C14 H14A 110.3
O2 C14 H14B 110.3
C15 C14 H14B 110.3
H14A C14 H14B 108.6
C16 C15 C20 118.5(3)
C16 C15 C14 120.7(3)
C20 C15 C14 120.8(2)
C17 C16 C15 120.4(3)
C17 C16 H16 119.8
C15 C16 H16 119.8
C18 C17 C16 121.1(3)
C18 C17 H17 119.4
C16 C17 H17 119.4
C17 C18 C19 119.7(3)
C17 C18 H18 120.1
C19 C18 H18 120.1
C20 C19 C18 119.4(3)
C20 C19 H19 120.3
C18 C19 H19 120.3
C19 C20 C15 120.8(3)
C19 C20 H20 119.6
C15 C20 H20 119.6
C22 C21 C26 121.5(3)
C22 C21 N3 125.0(3)
C26 C21 N3 113.2(2)
C21 C22 C23 117.0(3)
C21 C22 H22 121.5
C23 C22 H22 121.5
C24 C23 C22 121.9(3)
C24 C23 H23 119.0
C22 C23 H23 119.0
C23 C24 C25 120.6(3)
C23 C24 H24 119.7
C25 C24 H24 119.7
C26 C25 C24 118.2(3)
C26 C25 H25 120.9
C24 C25 H25 120.9
C25 C26 C21 120.5(3)
C25 C26 C27 133.6(2)
C21 C26 C27 105.8(2)
C26 C27 C30 97.27(19)
C26 C27 C28 122.4(2)
C30 C27 C28 100.75(18)
C26 C27 C7 109.22(18)
C30 C27 C7 111.00(18)
C28 C27 C7 113.99(19)
C27 C28 C29 104.37(18)
C27 C28 H28A 110.9
C29 C28 H28A 110.9
C27 C28 H28B 110.9
C29 C28 H28B 110.9
H28A C28 H28B 108.9
N4 C29 C31 110.37(19)
N4 C29 C28 104.23(19)
C31 C29 C28 110.01(19)
N4 C29 H29 110.7
C31 C29 H29 110.7
C28 C29 H29 110.7
N3 C30 N4 131.7(2)
N3 C30 C27 118.1(2)
N4 C30 C27 109.2(2)
O7 C31 O8 125.3(2)
O7 C31 C29 125.6(2)
O8 C31 C29 109.0(2)
O8 C32 H32A 109.5
O8 C32 H32B 109.5
H32A C32 H32B 109.5
O8 C32 H32C 109.5
H32A C32 H32C 109.5
H32B C32 H32C 109.5
O5 C33 O6 127.6(3)
O5 C33 N4 123.2(3)
O6 C33 N4 109.2(3)
O6 C34 C35 111.3(3)
O6 C34 H34A 109.4
C35 C34 H34A 109.4
O6 C34 H34B 109.4
C35 C34 H34B 109.4
H34A C34 H34B 108.0
C36 C35 C40 117.8(4)
C36 C35 C34 120.2(4)
C40 C35 C34 122.0(4)
C35 C36 C37 121.8(6)
C35 C36 H36 119.1
C37 C36 H36 119.1
C38 C37 C36 121.7(7)
C38 C37 H37 119.1
C36 C37 H37 119.1
C37 C38 C39 121.3(5)
C37 C38 H38 119.4
C39 C38 H38 119.4
C38 C39 C40 118.7(4)
C38 C39 H39 120.6
C40 C39 H39 120.6
C35 C40 C39 118.6(4)
C35 C40 H40 120.7
C39 C40 H40 120.7
O1S C2S C1S 122.3(10)
O1S C2S O2S 121.9(10)
C1S C2S O2S 115.6(8)
C2S O2S C3S 120.3(7)
C2S C1S H1SA 109.5
C2S C1S H1SB 109.5
H1SA C1S H1SB 109.5
C2S C1S H1SC 109.5
H1SA C1S H1SC 109.5
H1SB C1S H1SC 109.5
O2S C3S C4S 120.0(13)
O2S C3S H3SA 107.3
C4S C3S H3SA 107.3
O2S C3S H3SB 107.3
C4S C3S H3SB 107.3
H3SA C3S H3SB 106.9
C3S C4S H4SA 109.5
C3S C4S H4SB 109.5
H4SA C4S H4SB 109.5
C3S C4S H4SC 109.5
H4SA C4S H4SC 109.5
H4SB C4S H4SC 109.5

loop_
_geom_bond_atom_site_label_1
_geom_bond_atom_site_label_2
_geom_bond_distance
N1 C10 1.284(3)
N1 C1 1.434(3)
N2 C13 1.382(3)
N2 C10 1.388(3)
N2 C9 1.464(3)
N3 C30 1.283(4)
N3 C21 1.427(4)
N4 C30 1.390(4)
N4 C33 1.391(3)
N4 C29 1.479(3)
O1 C13 1.208(3)
O2 C13 1.325(3)
O2 C14 1.471(3)
O3 C11 1.194(4)
O4 C11 1.323(4)
O4 C12 1.452(3)
O5 C33 1.191(4)
O6 C33 1.344(4)
O6 C34 1.460(4)
O7 C31 1.197(3)
O8 C31 1.336(3)
O8 C32 1.456(4)
C1 C2 1.393(3)
C1 C6 1.408(4)
C2 C3 1.394(4)
C2 H2 0.9500
C3 C4 1.376(5)
C3 H3 0.9500
C4 C5 1.405(4)
C4 H4 0.9500
C5 C6 1.376(4)
C5 H5 0.9500
C6 C7 1.514(3)
C7 C10 1.523(3)
C7 C8 1.535(3)
C7 C27 1.605(3)
C8 C9 1.561(3)
C8 H8A 0.9900
C8 H8B 0.9900
C9 C11 1.526(3)
C9 H9 1.0000
C12 H12A 0.9800
C12 H12B 0.9800
C12 H12C 0.9800
C14 C15 1.486(4)
C14 H14A 0.9900
C14 H14B 0.9900
C15 C16 1.400(4)
C15 C20 1.404(4)
C16 C17 1.385(5)
C16 H16 0.9500
C17 C18 1.374(6)
C17 H17 0.9500
C18 C19 1.405(5)
C18 H18 0.9500
C19 C20 1.396(5)
C19 H19 0.9500
C20 H20 0.9500
C21 C22 1.386(4)
C21 C26 1.413(4)
C22 C23 1.394(6)
C22 H22 0.9500
C23 C24 1.390(6)
C23 H23 0.9500
C24 C25 1.397(4)
C24 H24 0.9500
C25 C26 1.379(4)
C25 H25 0.9500
C26 C27 1.511(3)
C27 C30 1.524(3)
C27 C28 1.538(3)
C28 C29 1.555(3)
C28 H28A 0.9900
C28 H28B 0.9900
C29 C31 1.528(3)
C29 H29 1.0000
C32 H32A 0.9800
C32 H32B 0.9800
C32 H32C 0.9800
C34 C35 1.488(4)
C34 H34A 0.9900
C34 H34B 0.9900
C35 C36 1.357(6)
C35 C40 1.365(5)
C36 C37 1.364(8)
C36 H36 0.9500
C37 C38 1.294(11)
C37 H37 0.9500
C38 C39 1.330(9)
C38 H38 0.9500
C39 C40 1.469(7)
C39 H39 0.9500
C40 H40 0.9500
C2S O1S 1.155(13)
C2S C1S 1.351(14)
C2S O2S 1.374(10)
O2S C3S 1.417(13)
C1S H1SA 0.9800
C1S H1SB 0.9800
C1S H1SC 0.9800
C3S C4S 1.546(18)
C3S H3SA 0.9900
C3S H3SB 0.9900
C4S H4SA 0.9800
C4S H4SB 0.9800
C4S H4SC 0.9800

loop_
_geom_torsion_atom_site_label_1
_geom_torsion_atom_site_label_2
_geom_torsion_atom_site_label_3
_geom_torsion_atom_site_label_4
_geom_torsion
C10 N1 C1 C2 -174.5(2)
C10 N1 C1 C6 -2.1(3)
C6 C1 C2 C3 -1.0(4)
N1 C1 C2 C3 170.8(2)
C1 C2 C3 C4 -1.5(4)
C2 C3 C4 C5 2.2(4)
C3 C4 C5 C6 -0.2(4)
C4 C5 C6 C1 -2.3(4)
C4 C5 C6 C7 179.5(2)
C2 C1 C6 C5 3.0(4)
N1 C1 C6 C5 -169.7(2)
C2 C1 C6 C7 -178.4(2)
N1 C1 C6 C7 8.9(3)
C5 C6 C7 C10 167.8(3)
C1 C6 C7 C10 -10.7(2)
C5 C6 C7 C8 61.5(4)
C1 C6 C7 C8 -116.9(2)
C5 C6 C7 C27 -75.2(3)
C1 C6 C7 C27 106.3(2)
C6 C7 C8 C9 136.2(2)
C10 C7 C8 C9 30.9(2)
C27 C7 C8 C9 -88.3(2)
C13 N2 C9 C11 -65.3(3)
C10 N2 C9 C11 117.5(2)
C13 N2 C9 C8 176.50(19)
C10 N2 C9 C8 -0.7(2)
C7 C8 C9 N2 -20.1(2)
C7 C8 C9 C11 -139.9(2)
C1 N1 C10 N2 158.7(2)
C1 N1 C10 C7 -6.1(3)
C13 N2 C10 N1 39.3(4)
C9 N2 C10 N1 -143.8(3)
C13 N2 C10 C7 -154.9(2)
C9 N2 C10 C7 22.0(2)
C6 C7 C10 N1 11.0(2)
C8 C7 C10 N1 134.7(2)
C27 C7 C10 N1 -104.8(2)
C6 C7 C10 N2 -156.93(18)
C8 C7 C10 N2 -33.2(2)
C27 C7 C10 N2 87.3(2)
C12 O4 C11 O3 -3.2(4)
C12 O4 C11 C9 174.7(2)
N2 C9 C11 O3 -9.4(3)
C8 C9 C11 O3 105.9(3)
N2 C9 C11 O4 172.60(18)
C8 C9 C11 O4 -72.1(2)
C14 O2 C13 O1 -2.0(4)
C14 O2 C13 N2 176.1(2)
C10 N2 C13 O1 -179.5(2)
C9 N2 C13 O1 4.0(3)
C10 N2 C13 O2 2.3(3)
C9 N2 C13 O2 -174.3(2)
C13 O2 C14 C15 -171.8(2)
O2 C14 C15 C16 97.6(3)
O2 C14 C15 C20 -82.7(3)
C20 C15 C16 C17 -1.4(4)
C14 C15 C16 C17 178.3(3)
C15 C16 C17 C18 0.9(5)
C16 C17 C18 C19 0.4(6)
C17 C18 C19 C20 -1.2(6)
C18 C19 C20 C15 0.7(5)
C16 C15 C20 C19 0.6(4)
C14 C15 C20 C19 -179.0(3)
C30 N3 C21 C22 -176.9(3)
C30 N3 C21 C26 -4.0(3)
C26 C21 C22 C23 -3.0(4)
N3 C21 C22 C23 169.3(2)
C21 C22 C23 C24 -1.4(4)
C22 C23 C24 C25 4.1(5)
C23 C24 C25 C26 -2.3(4)
C24 C25 C26 C21 -2.0(4)
C24 C25 C26 C27 176.5(3)
C22 C21 C26 C25 4.8(4)
N3 C21 C26 C25 -168.3(2)
C22 C21 C26 C27 -174.1(2)
N3 C21 C26 C27 12.8(3)
C25 C26 C27 C30 167.0(3)
C21 C26 C27 C30 -14.2(2)
C25 C26 C27 C28 59.4(4)
C21 C26 C27 C28 -121.9(2)
C25 C26 C27 C7 -77.7(3)
C21 C26 C27 C7 101.0(2)
C6 C7 C27 C26 78.0(2)
C10 C7 C27 C26 -174.15(19)
C8 C7 C27 C26 -62.3(2)
C6 C7 C27 C30 -175.89(19)
C10 C7 C27 C30 -68.0(2)
C8 C7 C27 C30 43.8(3)
C6 C7 C27 C28 -63.0(2)
C10 C7 C27 C28 44.9(3)
C8 C7 C27 C28 156.74(19)
C26 C27 C28 C29 137.8(2)
C30 C27 C28 C29 31.9(2)
C7 C27 C28 C29 -87.0(2)
C30 N4 C29 C31 122.6(2)
C33 N4 C29 C31 -63.7(3)
C30 N4 C29 C28 4.5(2)
C33 N4 C29 C28 178.3(2)
C27 C28 C29 N4 -23.5(2)
C27 C28 C29 C31 -141.8(2)
C21 N3 C30 N4 159.9(3)
C21 N3 C30 C27 -7.0(3)
C33 N4 C30 N3 36.1(4)
C29 N4 C30 N3 -151.0(3)
C33 N4 C30 C27 -156.1(2)
C29 N4 C30 C27 16.8(3)
C26 C27 C30 N3 13.9(3)
C28 C27 C30 N3 139.0(2)
C7 C27 C30 N3 -99.9(3)
C26 C27 C30 N4 -155.74(19)
C28 C27 C30 N4 -30.7(2)
C7 C27 C30 N4 90.4(2)
C32 O8 C31 O7 2.8(4)
C32 O8 C31 C29 -179.4(3)
N4 C29 C31 O7 -31.8(3)
C28 C29 C31 O7 82.7(3)
N4 C29 C31 O8 150.4(2)
C28 C29 C31 O8 -95.1(2)
C34 O6 C33 O5 -2.1(4)
C34 O6 C33 N4 177.2(2)
C30 N4 C33 O5 -179.2(3)
C29 N4 C33 O5 8.4(4)
C30 N4 C33 O6 1.4(4)
C29 N4 C33 O6 -170.9(2)
C33 O6 C34 C35 101.1(4)
O6 C34 C35 C36 49.4(6)
O6 C34 C35 C40 -131.9(4)
C40 C35 C36 C37 1.1(9)
C34 C35 C36 C37 179.8(6)
C35 C36 C37 C38 -1.8(12)
C36 C37 C38 C39 0.5(12)
C37 C38 C39 C40 1.4(9)
C36 C35 C40 C39 0.7(5)
C34 C35 C40 C39 -178.0(3)
C38 C39 C40 C35 -2.0(5)
O1S C2S O2S C3S -1.4(17)
C1S C2S O2S C3S 173.8(10)
C2S O2S C3S C4S 163.1(10)

loop_
_platon_squeeze_void_nr
_platon_squeeze_void_average_x
_platon_squeeze_void_average_y
_platon_squeeze_void_average_z
_platon_squeeze_void_volume
_platon_squeeze_void_count_electrons
_platon_squeeze_void_content
1 -0.133 0.871 0.166 119 33 ' '
2 0.133 0.371 0.834 118 34 ' '
